data_7043705
loop_
_publ_author_name
'Duan, Yu-Lai'
'Hu, Zhi-Jian'
'Yang, Bo-Qun'
'Ding, Fei-Fei'
'Wang, Wei'
'Huang, Yong'
'Yang, Ying'

_publ_section_title
;
 Zirconium and hafnium complexes bearing pyrrolidine derived salalen-type
 {ONNO} ligands and their application for ring-opening polymerization of
 lactides
;
_journal_name_full 'Dalton Trans.'
_journal_paper_doi 10.1039/C7DT02113E
_journal_year 2017
_chemical_absolute_configuration s
_chemical_formula_moiety 'C40 H60 N4 O4 Zr'
_chemical_formula_sum 'C40 H60 N4 O4 Zr'
_chemical_formula_weight 752.14
_chemical_name_systematic
; 
 ? 
;
_space_group_IT_number 4
_symmetry_cell_setting monoclinic
_symmetry_space_group_name_Hall 'P 2yb'
_symmetry_space_group_name_H-M 'P 1 21 1'
_atom_sites_solution_hydrogens geom
_atom_sites_solution_primary direct
_atom_sites_solution_secondary difmap
_audit_creation_method SHELXL-97
_audit_update_record
;
2017-03-22 deposited with the CCDC.
2017-07-13 downloaded from the CCDC.
;
_cell_angle_alpha 90.00
_cell_angle_beta 99.103(3)
_cell_angle_gamma 90.00
_cell_formula_units_Z 2
_cell_length_a 11.0439(3)
_cell_length_b 10.3438(3)
_cell_length_c 17.7240(5)
_cell_measurement_reflns_used 2613
_cell_measurement_temperature 293(2)
_cell_measurement_theta_max 25.8500
_cell_measurement_theta_min 3.9340
_cell_volume 1999.22(10)
_computing_cell_refinement 'Bruker XSCANS'
_computing_data_collection 'Bruker XSCANS'
_computing_data_reduction 'Bruker SHELXTL'
_computing_molecular_graphics 'Bruker SHELXTL'
_computing_publication_material 'Bruker SHELXTL'
_computing_structure_refinement 'SHELXL-97 (Sheldrick, 1997)'
_computing_structure_solution 'SHELXS-97 (Sheldrick, 1990)'
_diffrn_ambient_temperature 293(2)
_diffrn_detector_area_resol_mean 16.0733
_diffrn_measured_fraction_theta_full 0.997
_diffrn_measured_fraction_theta_max 0.997
_diffrn_measurement_device_type 'SuperNova, Dual, Cu at zero, Eos'
_diffrn_measurement_method '\w scans'
_diffrn_radiation_monochromator graphite
_diffrn_radiation_source 'fine-focus sealed tube'
_diffrn_radiation_type MoK\a
_diffrn_radiation_wavelength 0.71073
_diffrn_reflns_av_R_equivalents 0.0343
_diffrn_reflns_av_sigmaI/netI 0.0658
_diffrn_reflns_limit_h_max 11
_diffrn_reflns_limit_h_min -13
_diffrn_reflns_limit_k_max 12
_diffrn_reflns_limit_k_min -6
_diffrn_reflns_limit_l_max 21
_diffrn_reflns_limit_l_min -21
_diffrn_reflns_number 7417
_diffrn_reflns_theta_full 25.00
_diffrn_reflns_theta_max 25.00
_diffrn_reflns_theta_min 3.49
_exptl_absorpt_coefficient_mu 0.318
_exptl_absorpt_correction_T_max 1.00000
_exptl_absorpt_correction_T_min 0.98072
_exptl_absorpt_correction_type multi-scan
_exptl_crystal_colour colorless
_exptl_crystal_density_diffrn 1.249
_exptl_crystal_density_method 'not measured'
_exptl_crystal_description block
_exptl_crystal_F_000 800
_exptl_crystal_size_max 0.25
_exptl_crystal_size_mid 0.22
_exptl_crystal_size_min 0.18
_refine_diff_density_max 0.390
_refine_diff_density_min -0.337
_refine_diff_density_rms 0.062
_refine_ls_abs_structure_details 'Flack H D (1983), Acta Cryst. A39, 876-881'
_refine_ls_abs_structure_Flack 0.00(4)
_refine_ls_extinction_method none
_refine_ls_goodness_of_fit_ref 1.002
_refine_ls_hydrogen_treatment mixed
_refine_ls_matrix_type full
_refine_ls_number_parameters 442
_refine_ls_number_reflns 5073
_refine_ls_number_restraints 2
_refine_ls_restrained_S_all 1.002
_refine_ls_R_factor_all 0.0466
_refine_ls_R_factor_gt 0.0400
_refine_ls_shift/su_max 0.001
_refine_ls_shift/su_mean 0.000
_refine_ls_structure_factor_coef Fsqd
_refine_ls_weighting_details 'calc w=1/[\s^2^(Fo^2^)+(0.0100P)^2^+1.4000P] where P=(Fo^2^+2Fc^2^)/3'
_refine_ls_weighting_scheme calc
_refine_ls_wR_factor_gt 0.0712
_refine_ls_wR_factor_ref 0.0757
_reflns_number_gt 4628
_reflns_number_total 5073
_reflns_threshold_expression >2sigma(I)
_cod_data_source_file c7dt02113e2.cif
_cod_data_source_block zr-ipr
_cod_depositor_comments
;
The following automatic conversions were performed:

'_symmetry_cell_setting' value 'Monoclinic' changed to 'monoclinic'
according to
/home/data/users/saulius/crontab/automatic-downloads/rss-feeds/RSC/lib/dictionaries/cif_core.dic
dictionary named 'cif_core.dic' version 2.4.2 from 2011-04-26.

Automatic conversion script
Id: cif_fix_values 4973 2017-02-22 13:04:09Z antanas 
;
_cod_original_cell_volume 1999.21(9)
_cod_original_sg_symbol_H-M 'P 21'
_cod_database_code 7043705

loop_
_symmetry_equiv_pos_as_xyz
'x, y, z'
'-x, y+1/2, -z'

loop_
_atom_site_label
_atom_site_type_symbol
_atom_site_fract_x
_atom_site_fract_y
_atom_site_fract_z
_atom_site_U_iso_or_equiv
_atom_site_adp_type
_atom_site_occupancy
_atom_site_symmetry_multiplicity
_atom_site_calc_flag
_atom_site_refinement_flags
Zr1 Zr 1.01266(3) 0.48834(5) 0.20485(2) 0.02071(10) Uani 1 1 d .
O1 O 0.9498(3) 0.6330(4) 0.11985(18) 0.0248(9) Uani 1 1 d .
O2 O 1.0949(2) 0.3899(3) 0.29744(15) 0.0221(7) Uani 1 1 d .
O3 O 0.9879(3) 0.3557(4) 0.12758(19) 0.0325(9) Uani 1 1 d .
O4 O 0.8624(2) 0.5058(4) 0.24622(15) 0.0308(8) Uani 1 1 d .
N1 N 0.7904(3) 0.7862(4) 0.1137(2) 0.0271(9) Uani 1 1 d .
N2 N 0.7593(3) 0.8909(4) 0.1556(2) 0.0376(10) Uani 1 1 d .
N3 N 1.1125(3) 0.6765(4) 0.25556(19) 0.0226(9) Uani 1 1 d .
N4 N 1.2277(3) 0.4778(5) 0.18631(15) 0.0204(8) Uani 1 1 d .
C1 C 0.7229(5) 0.6326(5) 0.0108(3) 0.0418(14) Uani 1 1 d .
H1A H 0.7940 0.5843 0.0246 0.050 Uiso 1 1 calc R
C2 C 0.6360(5) 0.5935(6) -0.0497(3) 0.0500(16) Uani 1 1 d .
H2B H 0.6489 0.5182 -0.0760 0.060 Uiso 1 1 calc R
C3 C 0.5304(5) 0.6641(6) -0.0718(3) 0.0465(15) Uani 1 1 d .
H3A H 0.4728 0.6380 -0.1130 0.056 Uiso 1 1 calc R
C4 C 0.5125(4) 0.7731(6) -0.0317(3) 0.0417(15) Uani 1 1 d .
H4A H 0.4410 0.8206 -0.0454 0.050 Uiso 1 1 calc R
C5 C 0.5988(4) 0.8148(5) 0.0292(3) 0.0354(13) Uani 1 1 d .
H5A H 0.5858 0.8902 0.0554 0.042 Uiso 1 1 calc R
C6 C 0.7041(4) 0.7429(5) 0.0504(3) 0.0294(11) Uani 1 1 d .
C7 C 0.9016(4) 0.7333(5) 0.1466(2) 0.0249(11) Uani 1 1 d .
C8 C 0.9442(4) 0.8117(5) 0.2106(2) 0.0274(11) Uani 1 1 d .
C9 C 0.8518(4) 0.9059(5) 0.2125(3) 0.0338(12) Uani 1 1 d .
C10 C 0.8383(4) 1.0140(6) 0.2676(3) 0.0506(18) Uani 1 1 d .
H10A H 0.7638 1.0605 0.2504 0.061 Uiso 1 1 calc R
H10B H 0.9069 1.0718 0.2701 0.061 Uiso 1 1 calc R
H10C H 0.8357 0.9787 0.3174 0.061 Uiso 1 1 calc R
C11 C 1.0639(4) 0.7912(5) 0.2565(3) 0.0286(11) Uani 1 1 d .
C12 C 1.2411(4) 0.6486(5) 0.2888(3) 0.0238(11) Uani 1 1 d .
H12A H 1.2434 0.5923 0.3328 0.029 Uiso 1 1 calc R
H12B H 1.2831 0.7284 0.3056 0.029 Uiso 1 1 calc R
C13 C 1.3046(4) 0.5836(5) 0.2287(3) 0.0268(12) Uani 1 1 d .
H13A H 1.3805 0.5444 0.2548 0.032 Uiso 1 1 calc R
C14 C 1.3381(4) 0.6750(5) 0.1667(3) 0.0337(12) Uani 1 1 d .
H14A H 1.2766 0.7418 0.1543 0.040 Uiso 1 1 calc R
H14B H 1.4172 0.7154 0.1829 0.040 Uiso 1 1 calc R
C15 C 1.3419(4) 0.5856(5) 0.0989(3) 0.0366(13) Uani 1 1 d .
H15A H 1.3339 0.6334 0.0513 0.044 Uiso 1 1 calc R
H15B H 1.4169 0.5352 0.1051 0.044 Uiso 1 1 calc R
C16 C 1.2315(3) 0.5017(7) 0.1025(2) 0.0304(11) Uani 1 1 d .
H16A H 1.2388 0.4205 0.0762 0.037 Uiso 1 1 calc R
H16B H 1.1573 0.5450 0.0788 0.037 Uiso 1 1 calc R
C17 C 1.2783(4) 0.3477(5) 0.2070(3) 0.0232(11) Uani 1 1 d .
H17A H 1.3570 0.3404 0.1896 0.028 Uiso 1 1 calc R
H17B H 1.2240 0.2840 0.1794 0.028 Uiso 1 1 calc R
C18 C 1.2956(4) 0.3146(5) 0.2906(3) 0.0218(11) Uani 1 1 d .
C19 C 1.4024(4) 0.2547(4) 0.3254(2) 0.0271(11) Uani 1 1 d .
H19A H 1.4660 0.2424 0.2975 0.033 Uiso 1 1 calc R
C20 C 1.4172(4) 0.2124(5) 0.4013(3) 0.0270(11) Uani 1 1 d .
C21 C 1.3199(4) 0.2344(5) 0.4412(2) 0.0253(11) Uani 1 1 d .
H21A H 1.3284 0.2073 0.4918 0.030 Uiso 1 1 calc R
C22 C 1.2110(4) 0.2945(4) 0.4097(2) 0.0211(10) Uani 1 1 d .
C23 C 1.1980(4) 0.3345(4) 0.3325(2) 0.0207(10) Uani 1 1 d .
C24 C 1.1254(5) 0.9082(5) 0.2986(3) 0.0470(14) Uani 1 1 d U
H24A H 1.0597 0.9721 0.2980 0.056 Uiso 1 1 calc R
C25 C 1.2179(5) 0.9717(7) 0.2547(3) 0.0685(19) Uani 1 1 d U
H25A H 1.1817 0.9820 0.2021 0.103 Uiso 1 1 calc R
H25B H 1.2895 0.9182 0.2579 0.103 Uiso 1 1 calc R
H25C H 1.2405 1.0549 0.2765 0.103 Uiso 1 1 calc R
C26 C 1.1754(5) 0.8881(6) 0.3824(3) 0.0536(16) Uani 1 1 d .
H26A H 1.1139 0.8479 0.4071 0.080 Uiso 1 1 calc R
H26B H 1.1974 0.9702 0.4059 0.080 Uiso 1 1 calc R
H26C H 1.2465 0.8336 0.3871 0.080 Uiso 1 1 calc R
C27 C 1.5334(4) 0.1416(5) 0.4366(3) 0.0354(13) Uani 1 1 d .
C28 C 1.6458(5) 0.2250(6) 0.4320(4) 0.074(2) Uani 1 1 d .
H28A H 1.7184 0.1794 0.4543 0.112 Uiso 1 1 calc R
H28B H 1.6397 0.3043 0.4592 0.112 Uiso 1 1 calc R
H28C H 1.6502 0.2439 0.3794 0.112 Uiso 1 1 calc R
C29 C 1.5449(5) 0.0142(7) 0.3937(3) 0.065(2) Uani 1 1 d .
H29A H 1.6182 -0.0300 0.4162 0.098 Uiso 1 1 calc R
H29B H 1.5486 0.0323 0.3410 0.098 Uiso 1 1 calc R
H29C H 1.4750 -0.0393 0.3972 0.098 Uiso 1 1 calc R
C30 C 1.5339(5) 0.1038(6) 0.5200(3) 0.0626(19) Uani 1 1 d .
H30A H 1.6090 0.0596 0.5391 0.094 Uiso 1 1 calc R
H30B H 1.4657 0.0479 0.5235 0.094 Uiso 1 1 calc R
H30C H 1.5275 0.1802 0.5499 0.094 Uiso 1 1 calc R
C31 C 1.1055(4) 0.3154(5) 0.4556(2) 0.0252(11) Uani 1 1 d .
C32 C 1.0779(4) 0.4590(5) 0.4607(3) 0.0363(14) Uani 1 1 d .
H32A H 1.0120 0.4711 0.4893 0.054 Uiso 1 1 calc R
H32B H 1.0547 0.4934 0.4101 0.054 Uiso 1 1 calc R
H32C H 1.1496 0.5032 0.4857 0.054 Uiso 1 1 calc R
C33 C 0.9903(4) 0.2437(5) 0.4173(2) 0.0326(12) Uani 1 1 d .
H33A H 1.0082 0.1532 0.4141 0.049 Uiso 1 1 calc R
H33B H 0.9651 0.2776 0.3668 0.049 Uiso 1 1 calc R
H33C H 0.9256 0.2555 0.4470 0.049 Uiso 1 1 calc R
C34 C 1.1378(4) 0.2615(6) 0.5372(2) 0.0395(14) Uani 1 1 d .
H34A H 1.1556 0.1709 0.5350 0.059 Uiso 1 1 calc R
H34B H 1.0697 0.2740 0.5641 0.059 Uiso 1 1 calc R
H34C H 1.2083 0.3060 0.5636 0.059 Uiso 1 1 calc R
C35 C 0.9772(5) 0.2701(6) 0.0653(3) 0.0445(14) Uani 1 1 d .
H35A H 1.0594 0.2568 0.0526 0.053 Uiso 1 1 calc R
C36 C 0.8994(5) 0.3261(6) -0.0029(3) 0.0494(15) Uani 1 1 d .
H36A H 0.8941 0.2663 -0.0447 0.074 Uiso 1 1 calc R
H36B H 0.9351 0.4056 -0.0167 0.074 Uiso 1 1 calc R
H36C H 0.8187 0.3427 0.0086 0.074 Uiso 1 1 calc R
C37 C 0.9323(7) 0.1434(6) 0.0892(3) 0.080(2) Uani 1 1 d .
H37A H 0.9254 0.0839 0.0472 0.120 Uiso 1 1 calc R
H37B H 0.8535 0.1545 0.1047 0.120 Uiso 1 1 calc R
H37C H 0.9892 0.1099 0.1313 0.120 Uiso 1 1 calc R
C38 C 0.7482(4) 0.4913(9) 0.2711(3) 0.0482(13) Uani 1 1 d .
H38A H 0.7623 0.4512 0.3219 0.058 Uiso 1 1 calc R
C39 C 0.6894(5) 0.6213(7) 0.2779(4) 0.071(2) Uani 1 1 d .
H39A H 0.6118 0.6098 0.2950 0.106 Uiso 1 1 calc R
H39B H 0.6771 0.6633 0.2291 0.106 Uiso 1 1 calc R
H39C H 0.7419 0.6734 0.3142 0.106 Uiso 1 1 calc R
C40 C 0.6711(5) 0.4010(7) 0.2173(4) 0.083(2) Uani 1 1 d .
H40A H 0.5926 0.3900 0.2333 0.125 Uiso 1 1 calc R
H40B H 0.7114 0.3187 0.2175 0.125 Uiso 1 1 calc R
H40C H 0.6599 0.4365 0.1666 0.125 Uiso 1 1 calc R

loop_
_atom_site_aniso_label
_atom_site_aniso_U_11
_atom_site_aniso_U_22
_atom_site_aniso_U_33
_atom_site_aniso_U_23
_atom_site_aniso_U_13
_atom_site_aniso_U_12
Zr1 0.01623(18) 0.0194(2) 0.02518(18) -0.0008(3) -0.00086(13) 0.0001(2)
O1 0.0235(19) 0.024(2) 0.0250(17) -0.0021(17) -0.0027(14) 0.0036(16)
O2 0.0159(15) 0.0230(18) 0.0275(15) 0.0061(15) 0.0035(12) 0.0047(14)
O3 0.036(2) 0.027(2) 0.0311(19) -0.0124(18) -0.0060(15) 0.0034(18)
O4 0.0145(13) 0.038(2) 0.0393(15) 0.005(2) 0.0037(11) 0.0016(19)
N1 0.0194(19) 0.021(2) 0.037(2) -0.002(2) -0.0071(16) 0.0031(18)
N2 0.031(2) 0.026(2) 0.052(3) -0.001(2) -0.0028(19) 0.010(2)
N3 0.0137(18) 0.023(2) 0.029(2) -0.0013(19) -0.0039(15) -0.0024(17)
N4 0.0196(15) 0.020(2) 0.0216(15) -0.001(2) 0.0027(12) -0.004(2)
C1 0.034(3) 0.035(3) 0.051(3) 0.003(3) -0.009(2) 0.007(3)
C2 0.047(3) 0.046(4) 0.050(3) -0.006(3) -0.014(3) 0.000(3)
C3 0.038(3) 0.058(4) 0.038(3) 0.006(3) -0.012(2) -0.014(3)
C4 0.019(2) 0.060(4) 0.044(3) 0.017(3) -0.003(2) 0.003(3)
C5 0.028(3) 0.039(3) 0.037(3) 0.011(3) 0.001(2) 0.003(3)
C6 0.025(3) 0.029(3) 0.033(3) 0.010(3) 0.001(2) -0.006(2)
C7 0.017(2) 0.026(3) 0.031(2) 0.006(2) 0.0024(19) -0.004(2)
C8 0.024(2) 0.023(3) 0.032(2) -0.005(2) -0.0023(19) -0.001(2)
C9 0.032(3) 0.025(3) 0.042(3) -0.006(3) -0.003(2) 0.005(2)
C10 0.046(3) 0.041(5) 0.060(3) -0.014(3) -0.007(2) 0.026(3)
C11 0.029(3) 0.021(3) 0.033(3) 0.000(2) -0.002(2) 0.001(2)
C12 0.015(2) 0.023(3) 0.031(2) -0.005(2) -0.002(2) -0.004(2)
C13 0.014(2) 0.029(3) 0.037(3) 0.004(3) 0.002(2) 0.000(2)
C14 0.025(3) 0.031(3) 0.044(3) 0.010(3) 0.002(2) -0.003(2)
C15 0.036(3) 0.039(3) 0.039(3) 0.007(3) 0.017(2) -0.001(3)
C16 0.032(2) 0.035(3) 0.0264(19) 0.003(3) 0.0086(16) 0.010(3)
C17 0.025(3) 0.017(3) 0.029(3) 0.005(2) 0.007(2) 0.005(2)
C18 0.019(2) 0.017(3) 0.030(2) 0.002(2) 0.004(2) -0.001(2)
C19 0.019(2) 0.024(3) 0.039(3) -0.001(2) 0.0049(19) 0.000(2)
C20 0.019(2) 0.024(3) 0.036(3) 0.003(2) -0.0026(19) -0.001(2)
C21 0.025(2) 0.024(3) 0.025(2) 0.002(2) -0.0019(19) -0.005(2)
C22 0.020(2) 0.014(2) 0.027(2) -0.003(2) -0.0022(18) -0.005(2)
C23 0.019(2) 0.016(2) 0.026(2) -0.005(2) 0.0016(18) -0.002(2)
C24 0.034(3) 0.028(3) 0.072(4) -0.024(3) -0.014(2) 0.003(2)
C25 0.083(4) 0.036(4) 0.075(4) 0.012(4) -0.025(3) -0.031(4)
C26 0.040(3) 0.067(4) 0.054(3) -0.029(4) 0.006(3) -0.007(3)
C27 0.019(2) 0.032(3) 0.051(3) 0.012(3) -0.004(2) 0.005(2)
C28 0.023(3) 0.072(5) 0.119(5) 0.037(5) -0.015(3) -0.003(3)
C29 0.045(3) 0.057(5) 0.089(4) 0.008(4) -0.002(3) 0.027(4)
C30 0.045(4) 0.070(5) 0.066(4) 0.024(4) -0.011(3) 0.027(3)
C31 0.023(2) 0.023(3) 0.029(2) -0.004(2) 0.0039(18) -0.004(2)
C32 0.038(3) 0.031(4) 0.042(2) -0.009(3) 0.014(2) 0.000(2)
C33 0.022(2) 0.041(3) 0.035(3) 0.002(3) 0.004(2) -0.007(2)
C34 0.036(3) 0.053(4) 0.030(3) -0.002(3) 0.007(2) -0.006(3)
C35 0.048(3) 0.044(4) 0.038(3) -0.012(3) -0.003(2) 0.001(3)
C36 0.069(4) 0.048(4) 0.029(3) -0.007(3) 0.000(2) 0.004(3)
C37 0.152(7) 0.022(3) 0.051(4) -0.007(3) -0.029(4) -0.001(4)
C38 0.024(2) 0.068(4) 0.054(3) 0.014(5) 0.014(2) 0.002(5)
C39 0.033(3) 0.106(6) 0.075(4) -0.020(5) 0.013(3) 0.018(4)
C40 0.037(4) 0.081(6) 0.132(6) -0.025(5) 0.014(4) -0.017(4)

loop_
_atom_type_symbol
_atom_type_description
_atom_type_scat_dispersion_real
_atom_type_scat_dispersion_imag
_atom_type_scat_source
C C 0.0033 0.0016 'International Tables Vol C Tables 4.2.6.8 and 6.1.1.4'
H H 0.0000 0.0000 'International Tables Vol C Tables 4.2.6.8 and 6.1.1.4'
N N 0.0061 0.0033 'International Tables Vol C Tables 4.2.6.8 and 6.1.1.4'
O O 0.0106 0.0060 'International Tables Vol C Tables 4.2.6.8 and 6.1.1.4'
Zr Zr -2.9673 0.5597 'International Tables Vol C Tables 4.2.6.8 and 6.1.1.4'

loop_
_geom_angle_atom_site_label_1
_geom_angle_atom_site_label_2
_geom_angle_atom_site_label_3
_geom_angle
O4 Zr1 O3 107.65(15)
O4 Zr1 O2 92.40(12)
O3 Zr1 O2 102.32(14)
O4 Zr1 O1 89.96(14)
O3 Zr1 O1 90.21(11)
O2 Zr1 O1 165.86(13)
O4 Zr1 N3 99.06(15)
O3 Zr1 N3 150.30(14)
O2 Zr1 N3 89.04(13)
O1 Zr1 N3 76.82(13)
O4 Zr1 N4 165.20(10)
O3 Zr1 N4 84.54(14)
O2 Zr1 N4 76.46(11)
O1 Zr1 N4 98.55(13)
N3 Zr1 N4 71.42(14)
C7 O1 Zr1 114.0(3)
C23 O2 Zr1 146.5(3)
C35 O3 Zr1 172.5(4)
C38 O4 Zr1 167.8(5)
C7 N1 N2 111.2(4)
C7 N1 C6 130.2(4)
N2 N1 C6 118.4(4)
C9 N2 N1 105.8(4)
C11 N3 C12 123.0(4)
C11 N3 Zr1 126.3(3)
C12 N3 Zr1 110.8(3)
C17 N4 C13 112.0(3)
C17 N4 C16 108.8(4)
C13 N4 C16 105.7(4)
C17 N4 Zr1 110.0(3)
C13 N4 Zr1 112.4(3)
C16 N4 Zr1 107.6(2)
C6 C1 C2 119.8(5)
C6 C1 H1A 120.1
C2 C1 H1A 120.1
C3 C2 C1 121.2(6)
C3 C2 H2B 119.4
C1 C2 H2B 119.4
C4 C3 C2 118.4(5)
C4 C3 H3A 120.8
C2 C3 H3A 120.8
C3 C4 C5 121.5(5)
C3 C4 H4A 119.2
C5 C4 H4A 119.2
C6 C5 C4 119.2(5)
C6 C5 H5A 120.4
C4 C5 H5A 120.4
C1 C6 C5 119.8(4)
C1 C6 N1 121.8(4)
C5 C6 N1 118.3(5)
O1 C7 N1 123.5(4)
O1 C7 C8 130.7(4)
N1 C7 C8 105.8(4)
C7 C8 C9 105.3(4)
C7 C8 C11 121.6(4)
C9 C8 C11 133.0(4)
N2 C9 C8 111.9(4)
N2 C9 C10 115.9(4)
C8 C9 C10 132.2(4)
C9 C10 H10A 109.5
C9 C10 H10B 109.5
H10A C10 H10B 109.5
C9 C10 H10C 109.5
H10A C10 H10C 109.5
H10B C10 H10C 109.5
N3 C11 C8 117.7(4)
N3 C11 C24 125.2(4)
C8 C11 C24 117.0(4)
N3 C12 C13 109.1(3)
N3 C12 H12A 109.9
C13 C12 H12A 109.9
N3 C12 H12B 109.9
C13 C12 H12B 109.9
H12A C12 H12B 108.3
N4 C13 C12 112.6(3)
N4 C13 C14 105.6(4)
C12 C13 C14 114.7(4)
N4 C13 H13A 107.9
C12 C13 H13A 107.9
C14 C13 H13A 107.9
C15 C14 C13 103.3(4)
C15 C14 H14A 111.1
C13 C14 H14A 111.1
C15 C14 H14B 111.1
C13 C14 H14B 111.1
H14A C14 H14B 109.1
C16 C15 C14 101.1(4)
C16 C15 H15A 111.5
C14 C15 H15A 111.5
C16 C15 H15B 111.5
C14 C15 H15B 111.5
H15A C15 H15B 109.4
C15 C16 N4 106.5(4)
C15 C16 H16A 110.4
N4 C16 H16A 110.4
C15 C16 H16B 110.4
N4 C16 H16B 110.4
H16A C16 H16B 108.6
N4 C17 C18 115.8(4)
N4 C17 H17A 108.3
C18 C17 H17A 108.3
N4 C17 H17B 108.3
C18 C17 H17B 108.3
H17A C17 H17B 107.4
C19 C18 C23 119.7(4)
C19 C18 C17 120.5(4)
C23 C18 C17 119.6(4)
C18 C19 C20 122.0(4)
C18 C19 H19A 119.0
C20 C19 H19A 119.0
C21 C20 C19 117.0(4)
C21 C20 C27 122.5(4)
C19 C20 C27 120.5(4)
C22 C21 C20 123.8(4)
C22 C21 H21A 118.1
C20 C21 H21A 118.1
C21 C22 C23 117.8(4)
C21 C22 C31 122.0(4)
C23 C22 C31 120.1(4)
O2 C23 C22 121.5(4)
O2 C23 C18 118.7(4)
C22 C23 C18 119.7(4)
C26 C24 C11 115.8(5)
C26 C24 C25 112.9(4)
C11 C24 C25 112.0(5)
C26 C24 H24A 104.9
C11 C24 H24A 104.9
C25 C24 H24A 104.9
C24 C25 H25A 109.5
C24 C25 H25B 109.5
H25A C25 H25B 109.5
C24 C25 H25C 109.5
H25A C25 H25C 109.5
H25B C25 H25C 109.5
C24 C26 H26A 109.5
C24 C26 H26B 109.5
H26A C26 H26B 109.5
C24 C26 H26C 109.5
H26A C26 H26C 109.5
H26B C26 H26C 109.5
C20 C27 C28 110.3(5)
C20 C27 C30 113.2(4)
C28 C27 C30 108.6(5)
C20 C27 C29 109.8(4)
C28 C27 C29 109.1(5)
C30 C27 C29 105.7(5)
C27 C28 H28A 109.5
C27 C28 H28B 109.5
H28A C28 H28B 109.5
C27 C28 H28C 109.5
H28A C28 H28C 109.5
H28B C28 H28C 109.5
C27 C29 H29A 109.5
C27 C29 H29B 109.5
H29A C29 H29B 109.5
C27 C29 H29C 109.5
H29A C29 H29C 109.5
H29B C29 H29C 109.5
C27 C30 H30A 109.5
C27 C30 H30B 109.5
H30A C30 H30B 109.5
C27 C30 H30C 109.5
H30A C30 H30C 109.5
H30B C30 H30C 109.5
C32 C31 C33 109.8(4)
C32 C31 C22 110.1(4)
C33 C31 C22 110.0(4)
C32 C31 C34 108.5(4)
C33 C31 C34 107.1(4)
C22 C31 C34 111.3(4)
C31 C32 H32A 109.5
C31 C32 H32B 109.5
H32A C32 H32B 109.5
C31 C32 H32C 109.5
H32A C32 H32C 109.5
H32B C32 H32C 109.5
C31 C33 H33A 109.5
C31 C33 H33B 109.5
H33A C33 H33B 109.5
C31 C33 H33C 109.5
H33A C33 H33C 109.5
H33B C33 H33C 109.5
C31 C34 H34A 109.5
C31 C34 H34B 109.5
H34A C34 H34B 109.5
C31 C34 H34C 109.5
H34A C34 H34C 109.5
H34B C34 H34C 109.5
O3 C35 C36 111.1(4)
O3 C35 C37 108.8(4)
C36 C35 C37 113.6(5)
O3 C35 H35A 107.7
C36 C35 H35A 107.7
C37 C35 H35A 107.7
C35 C36 H36A 109.5
C35 C36 H36B 109.5
H36A C36 H36B 109.5
C35 C36 H36C 109.5
H36A C36 H36C 109.5
H36B C36 H36C 109.5
C35 C37 H37A 109.5
C35 C37 H37B 109.5
H37A C37 H37B 109.5
C35 C37 H37C 109.5
H37A C37 H37C 109.5
H37B C37 H37C 109.5
O4 C38 C40 108.2(5)
O4 C38 C39 110.4(6)
C40 C38 C39 113.5(5)
O4 C38 H38A 108.2
C40 C38 H38A 108.2
C39 C38 H38A 108.2
C38 C39 H39A 109.5
C38 C39 H39B 109.5
H39A C39 H39B 109.5
C38 C39 H39C 109.5
H39A C39 H39C 109.5
H39B C39 H39C 109.5
C38 C40 H40A 109.5
C38 C40 H40B 109.5
H40A C40 H40B 109.5
C38 C40 H40C 109.5
H40A C40 H40C 109.5
H40B C40 H40C 109.5

loop_
_geom_bond_atom_site_label_1
_geom_bond_atom_site_label_2
_geom_bond_distance
Zr1 O4 1.926(3)
Zr1 O3 1.927(3)
Zr1 O2 2.021(3)
Zr1 O1 2.158(3)
Zr1 N3 2.345(4)
Zr1 N4 2.451(3)
O1 C7 1.290(6)
O2 C23 1.337(5)
O3 C35 1.405(6)
O4 C38 1.408(4)
N1 C7 1.386(5)
N1 N2 1.387(5)
N1 C6 1.424(5)
N2 C9 1.327(5)
N3 C11 1.304(6)
N3 C12 1.477(5)
N4 C17 1.481(7)
N4 C13 1.510(6)
N4 C16 1.512(4)
C1 C6 1.373(7)
C1 C2 1.382(6)
C1 H1A 0.9300
C2 C3 1.379(7)
C2 H2B 0.9300
C3 C4 1.363(8)
C3 H3A 0.9300
C4 C5 1.391(6)
C4 H4A 0.9300
C5 C6 1.381(6)
C5 H5A 0.9300
C7 C8 1.413(6)
C8 C9 1.415(6)
C8 C11 1.454(6)
C9 C10 1.508(7)
C10 H10A 0.9600
C10 H10B 0.9600
C10 H10C 0.9600
C11 C24 1.524(6)
C12 C13 1.522(6)
C12 H12A 0.9700
C12 H12B 0.9700
C13 C14 1.539(6)
C13 H13A 0.9800
C14 C15 1.521(6)
C14 H14A 0.9700
C14 H14B 0.9700
C15 C16 1.507(7)
C15 H15A 0.9700
C15 H15B 0.9700
C16 H16A 0.9700
C16 H16B 0.9700
C17 C18 1.504(6)
C17 H17A 0.9700
C17 H17B 0.9700
C18 C19 1.387(6)
C18 C23 1.418(6)
C19 C20 1.399(6)
C19 H19A 0.9300
C20 C21 1.395(6)
C20 C27 1.523(6)
C21 C22 1.390(6)
C21 H21A 0.9300
C22 C23 1.415(6)
C22 C31 1.538(6)
C24 C26 1.514(7)
C24 C25 1.526(7)
C24 H24A 0.9800
C25 H25A 0.9600
C25 H25B 0.9600
C25 H25C 0.9600
C26 H26A 0.9600
C26 H26B 0.9600
C26 H26C 0.9600
C27 C28 1.524(7)
C27 C30 1.529(7)
C27 C29 1.536(8)
C28 H28A 0.9600
C28 H28B 0.9600
C28 H28C 0.9600
C29 H29A 0.9600
C29 H29B 0.9600
C29 H29C 0.9600
C30 H30A 0.9600
C30 H30B 0.9600
C30 H30C 0.9600
C31 C32 1.522(6)
C31 C33 1.535(6)
C31 C34 1.539(6)
C32 H32A 0.9600
C32 H32B 0.9600
C32 H32C 0.9600
C33 H33A 0.9600
C33 H33B 0.9600
C33 H33C 0.9600
C34 H34A 0.9600
C34 H34B 0.9600
C34 H34C 0.9600
C35 C36 1.486(6)
C35 C37 1.486(8)
C35 H35A 0.9800
C36 H36A 0.9600
C36 H36B 0.9600
C36 H36C 0.9600
C37 H37A 0.9600
C37 H37B 0.9600
C37 H37C 0.9600
C38 C40 1.501(9)
C38 C39 1.506(10)
C38 H38A 0.9800
C39 H39A 0.9600
C39 H39B 0.9600
C39 H39C 0.9600
C40 H40A 0.9600
C40 H40B 0.9600
C40 H40C 0.9600

loop_
_geom_torsion_atom_site_label_1
_geom_torsion_atom_site_label_2
_geom_torsion_atom_site_label_3
_geom_torsion_atom_site_label_4
_geom_torsion
O4 Zr1 O1 C7 45.1(3)
O3 Zr1 O1 C7 152.7(3)
O2 Zr1 O1 C7 -54.6(6)
N3 Zr1 O1 C7 -54.2(3)
N4 Zr1 O1 C7 -122.8(3)
O4 Zr1 O2 C23 -176.2(5)
O3 Zr1 O2 C23 75.1(5)
O1 Zr1 O2 C23 -76.8(8)
N3 Zr1 O2 C23 -77.2(5)
N4 Zr1 O2 C23 -6.1(5)
O4 Zr1 O3 C35 134(2)
O2 Zr1 O3 C35 -129(2)
O1 Zr1 O3 C35 44(2)
N3 Zr1 O3 C35 -19(3)
N4 Zr1 O3 C35 -54(2)
O3 Zr1 O4 C38 24.4(14)
O2 Zr1 O4 C38 -79.3(14)
O1 Zr1 O4 C38 114.7(14)
N3 Zr1 O4 C38 -168.7(14)
N4 Zr1 O4 C38 -119.9(14)
C7 N1 N2 C9 2.0(5)
C6 N1 N2 C9 176.7(4)
O4 Zr1 N3 C11 -44.9(4)
O3 Zr1 N3 C11 109.2(4)
O2 Zr1 N3 C11 -137.1(4)
O1 Zr1 N3 C11 43.0(4)
N4 Zr1 N3 C11 146.8(4)
O4 Zr1 N3 C12 134.1(3)
O3 Zr1 N3 C12 -71.8(4)
O2 Zr1 N3 C12 41.8(3)
O1 Zr1 N3 C12 -138.1(3)
N4 Zr1 N3 C12 -34.2(3)
O4 Zr1 N4 C17 83.7(8)
O3 Zr1 N4 C17 -62.4(3)
O2 Zr1 N4 C17 41.7(2)
O1 Zr1 N4 C17 -151.8(3)
N3 Zr1 N4 C17 135.3(3)
O4 Zr1 N4 C13 -41.9(9)
O3 Zr1 N4 C13 172.0(3)
O2 Zr1 N4 C13 -83.9(3)
O1 Zr1 N4 C13 82.6(3)
N3 Zr1 N4 C13 9.7(3)
O4 Zr1 N4 C16 -157.8(6)
O3 Zr1 N4 C16 56.0(4)
O2 Zr1 N4 C16 160.1(4)
O1 Zr1 N4 C16 -33.4(4)
N3 Zr1 N4 C16 -106.3(4)
C6 C1 C2 C3 0.6(8)
C1 C2 C3 C4 -0.9(8)
C2 C3 C4 C5 1.2(8)
C3 C4 C5 C6 -1.1(8)
C2 C1 C6 C5 -0.6(8)
C2 C1 C6 N1 179.3(5)
C4 C5 C6 C1 0.8(7)
C4 C5 C6 N1 -179.1(4)
C7 N1 C6 C1 0.0(7)
N2 N1 C6 C1 -173.6(4)
C7 N1 C6 C5 179.9(5)
N2 N1 C6 C5 6.3(6)
Zr1 O1 C7 N1 -131.9(4)
Zr1 O1 C7 C8 48.6(6)
N2 N1 C7 O1 178.2(4)
C6 N1 C7 O1 4.3(8)
N2 N1 C7 C8 -2.2(5)
C6 N1 C7 C8 -176.1(4)
O1 C7 C8 C9 -178.9(5)
N1 C7 C8 C9 1.5(5)
O1 C7 C8 C11 4.2(8)
N1 C7 C8 C11 -175.4(4)
N1 N2 C9 C8 -1.0(6)
N1 N2 C9 C10 -179.0(4)
C7 C8 C9 N2 -0.3(6)
C11 C8 C9 N2 176.0(5)
C7 C8 C9 C10 177.3(5)
C11 C8 C9 C10 -6.3(10)
C12 N3 C11 C8 169.4(4)
Zr1 N3 C11 C8 -11.7(6)
C12 N3 C11 C24 -7.1(7)
Zr1 N3 C11 C24 171.8(4)
C7 C8 C11 N3 -23.8(7)
C9 C8 C11 N3 160.4(5)
C7 C8 C11 C24 153.1(5)
C9 C8 C11 C24 -22.8(8)
C11 N3 C12 C13 -126.3(5)
Zr1 N3 C12 C13 54.7(4)
C17 N4 C13 C12 -109.3(4)
C16 N4 C13 C12 132.4(4)
Zr1 N4 C13 C12 15.3(5)
C17 N4 C13 C14 124.8(4)
C16 N4 C13 C14 6.4(5)
Zr1 N4 C13 C14 -110.6(3)
N3 C12 C13 N4 -45.5(5)
N3 C12 C13 C14 75.4(5)
N4 C13 C14 C15 -30.0(5)
C12 C13 C14 C15 -154.5(4)
C13 C14 C15 C16 41.3(5)
C14 C15 C16 N4 -38.2(5)
C17 N4 C16 C15 -100.6(5)
C13 N4 C16 C15 19.9(6)
Zr1 N4 C16 C15 140.2(3)
C13 N4 C17 C18 56.3(4)
C16 N4 C17 C18 172.8(4)
Zr1 N4 C17 C18 -69.5(4)
N4 C17 C18 C19 -135.7(4)
N4 C17 C18 C23 49.7(6)
C23 C18 C19 C20 0.2(7)
C17 C18 C19 C20 -174.3(4)
C18 C19 C20 C21 -0.8(7)
C18 C19 C20 C27 177.3(5)
C19 C20 C21 C22 0.3(7)
C27 C20 C21 C22 -177.6(5)
C20 C21 C22 C23 0.6(7)
C20 C21 C22 C31 179.3(4)
Zr1 O2 C23 C22 168.0(4)
Zr1 O2 C23 C18 -12.6(8)
C21 C22 C23 O2 178.2(4)
C31 C22 C23 O2 -0.5(6)
C21 C22 C23 C18 -1.2(6)
C31 C22 C23 C18 -179.8(4)
C19 C18 C23 O2 -178.6(4)
C17 C18 C23 O2 -4.0(7)
C19 C18 C23 C22 0.8(7)
C17 C18 C23 C22 175.4(4)
N3 C11 C24 C26 -52.2(7)
C8 C11 C24 C26 131.2(5)
N3 C11 C24 C25 79.3(6)
C8 C11 C24 C25 -97.3(5)
C21 C20 C27 C28 -124.4(5)
C19 C20 C27 C28 57.6(7)
C21 C20 C27 C30 -2.6(7)
C19 C20 C27 C30 179.5(5)
C21 C20 C27 C29 115.3(5)
C19 C20 C27 C29 -62.6(6)
C21 C22 C31 C32 120.1(5)
C23 C22 C31 C32 -61.3(5)
C21 C22 C31 C33 -118.8(5)
C23 C22 C31 C33 59.8(5)
C21 C22 C31 C34 -0.2(6)
C23 C22 C31 C34 178.4(4)
Zr1 O3 C35 C36 -62(3)
Zr1 O3 C35 C37 172(2)
Zr1 O4 C38 C40 -31.9(17)
Zr1 O4 C38 C39 -156.7(13)
